data_4306051
loop_
_publ_author_name
'Sanjay Kumar Singh'
'Sanjeev Sharma'
'Sudhakar Dhar Dwivedi'
'Ru-Qiang Zou'
'Qiang Xu'
'Daya Shankar Pandey'

_publ_section_title
;
Reactivity of the Oxime/Oximato Group in Ruthenium(II) Complexes
;
_journal_name_full 'Inorganic Chemistry'
_journal_page_first 11942
_journal_page_last 11949
_journal_paper_doi 10.1021/ic8009699
_journal_volume 47
_journal_year 2008
_chemical_compound_source Synthesis
_chemical_formula_moiety 'C46 H40 F6 N3 O5 P3 Ru'
_chemical_formula_sum 'C46 H40 F6 N3 O5 P3 Ru'
_chemical_formula_weight 1022.79
_chemical_name_systematic '[(k3-dapmoH)RuCO(PPh3)2]PF6.3O'
_space_group_IT_number 14
_symmetry_cell_setting monoclinic
_symmetry_Int_Tables_number 14
_symmetry_space_group_name_Hall '-P 2ybc'
_symmetry_space_group_name_H-M 'P 1 21/c 1'
_atom_sites_solution_hydrogens geom
_atom_sites_solution_primary direct
_atom_sites_solution_secondary difmap
_audit_creation_method SHELXL-97
_cell_angle_alpha 90.00
_cell_angle_beta 91.03(3)
_cell_angle_gamma 90.00
_cell_formula_units_Z 4
_cell_length_a 9.924(2)
_cell_length_b 20.904(4)
_cell_length_c 22.941(5)
_cell_measurement_temperature 293(2)
_cell_volume 4758.4(17)
_computing_structure_refinement 'SHELXL-97 (Sheldrick, 1997)'
_diffrn_ambient_temperature 293(2)
_diffrn_measured_fraction_theta_full 0.995
_diffrn_measured_fraction_theta_max 0.995
_diffrn_radiation_monochromator graphite
_diffrn_radiation_type MoK\a
_diffrn_radiation_wavelength 0.71073
_diffrn_reflns_av_R_equivalents 0.1730
_diffrn_reflns_av_sigmaI/netI 0.0667
_diffrn_reflns_limit_h_max 11
_diffrn_reflns_limit_h_min -11
_diffrn_reflns_limit_k_max 24
_diffrn_reflns_limit_k_min -24
_diffrn_reflns_limit_l_max 27
_diffrn_reflns_limit_l_min -27
_diffrn_reflns_number 42955
_diffrn_reflns_theta_full 25.00
_diffrn_reflns_theta_max 25.00
_diffrn_reflns_theta_min 3.06
_diffrn_source 'fine-focus sealed tube'
_exptl_absorpt_coefficient_mu 0.501
_exptl_crystal_colour Red-orange
_exptl_crystal_density_diffrn 1.428
_exptl_crystal_density_method 'not measured'
_exptl_crystal_description Block
_exptl_crystal_F_000 2080
_exptl_crystal_recrystallization_method Dichloromethane-Diethylether
_refine_diff_density_max 1.091
_refine_diff_density_min -1.076
_refine_diff_density_rms 0.179
_refine_ls_extinction_coef 0.0031(7)
_refine_ls_extinction_expression Fc^*^=kFc[1+0.001xFc^2^\l^3^/sin(2\q)]^-1/4^
_refine_ls_extinction_method SHELXL
_refine_ls_goodness_of_fit_ref 0.996
_refine_ls_hydrogen_treatment mixed
_refine_ls_matrix_type full
_refine_ls_number_parameters 594
_refine_ls_number_reflns 8340
_refine_ls_number_restraints 42
_refine_ls_restrained_S_all 0.998
_refine_ls_R_factor_all 0.1210
_refine_ls_R_factor_gt 0.0972
_refine_ls_shift/su_max 0.001
_refine_ls_shift/su_mean 0.000
_refine_ls_structure_factor_coef Fsqd
_refine_ls_weighting_details 'calc w=1/[\s^2^(Fo^2^)+(0.1306P)^2^+20.4283P] where P=(Fo^2^+2Fc^2^)/3'
_refine_ls_weighting_scheme calc
_refine_ls_wR_factor_gt 0.2376
_refine_ls_wR_factor_ref 0.2571
_reflns_number_gt 6033
_reflns_number_total 8340
_reflns_threshold_expression >2sigma(I)
_cod_data_source_file ic8009699_si_001_3.cif
_cod_data_source_block complex-13
_cod_original_cell_volume 4758.2(17)
_cod_original_sg_symbol_H-M 'P 21/c'
_cod_database_code 4306051

loop_
_symmetry_equiv_pos_as_xyz
'x, y, z'
'-x, y+1/2, -z+1/2'
'-x, -y, -z'
'x, -y-1/2, z-1/2'

loop_
_atom_site_label
_atom_site_type_symbol
_atom_site_fract_x
_atom_site_fract_y
_atom_site_fract_z
_atom_site_U_iso_or_equiv
_atom_site_adp_type
_atom_site_occupancy
_atom_site_symmetry_multiplicity
_atom_site_calc_flag
_atom_site_refinement_flags
_atom_site_disorder_assembly
_atom_site_disorder_group
Ru1 Ru 0.98687(5) 0.74572(3) 0.96011(2) 0.0436(2) Uani 1 1 d . . .
P1 P 0.98768(18) 0.74069(9) 0.85462(7) 0.0452(4) Uani 1 1 d . . .
P2 P 0.97098(18) 0.75157(9) 1.06384(8) 0.0475(4) Uani 1 1 d . . .
O1 O 0.7124(6) 0.6855(4) 0.9578(3) 0.0829(18) Uani 1 1 d . . .
O2 O 1.0642(7) 0.6074(3) 0.9755(3) 0.0895(19) Uani 1 1 d . . .
N1 N 1.1040(7) 0.6650(3) 0.9694(3) 0.0611(16) Uani 1 1 d . . .
N2 N 1.1755(6) 0.7822(3) 0.9617(2) 0.0552(15) Uani 1 1 d . . .
N3 N 0.9585(6) 0.8462(3) 0.9520(2) 0.0509(14) Uani 1 1 d . . .
H1 H 0.831(5) 0.864(3) 0.950(2) 0.023(13) Uiso 1 1 d . . .
C1 C 0.8150(8) 0.7089(4) 0.9587(4) 0.0592(19) Uani 1 1 d . . .
C2 C 1.3359(12) 0.6206(6) 0.9761(6) 0.122(5) Uani 1 1 d . . .
H2A H 1.3628 0.6162 1.0163 0.182 Uiso 1 1 calc R . .
H2B H 1.4139 0.6284 0.9530 0.182 Uiso 1 1 calc R . .
H2C H 1.2924 0.5820 0.9631 0.182 Uiso 1 1 calc R . .
C3 C 1.2389(8) 0.6761(5) 0.9696(4) 0.077(3) Uani 1 1 d . . .
C4 C 1.2790(8) 0.7397(5) 0.9658(4) 0.065(2) Uani 1 1 d . . .
C5 C 1.4102(8) 0.7648(7) 0.9669(4) 0.092(4) Uani 1 1 d . . .
H5 H 1.4840 0.7376 0.9704 0.110 Uiso 1 1 calc R . .
C6 C 1.4291(10) 0.8304(7) 0.9625(5) 0.092(3) Uani 1 1 d . . .
H6 H 1.5162 0.8468 0.9621 0.111 Uiso 1 1 calc R . .
C7 C 1.3236(9) 0.8706(6) 0.9587(4) 0.079(3) Uani 1 1 d . . .
H7 H 1.3374 0.9145 0.9571 0.094 Uiso 1 1 calc R . .
C8 C 1.1954(8) 0.8462(4) 0.9574(3) 0.0607(19) Uani 1 1 d . . .
C9 C 1.0663(8) 0.8805(4) 0.9511(3) 0.0596(19) Uani 1 1 d . . .
C10 C 1.0656(12) 0.9513(5) 0.9415(5) 0.093(3) Uani 1 1 d . . .
H10A H 0.9781 0.9681 0.9501 0.139 Uiso 1 1 calc R . .
H10B H 1.0862 0.9603 0.9016 0.139 Uiso 1 1 calc R . .
H10C H 1.1319 0.9710 0.9667 0.139 Uiso 1 1 calc R . .
C11 C 0.8151(7) 0.7362(4) 0.8246(3) 0.0574(19) Uani 1 1 d . . .
C12 C 0.7780(8) 0.6896(5) 0.7842(4) 0.074(2) Uani 1 1 d . . .
H12 H 0.8416 0.6611 0.7702 0.089 Uiso 1 1 calc R . .
C13 C 0.6434(10) 0.6861(6) 0.7647(5) 0.099(4) Uani 1 1 d . . .
H13 H 0.6170 0.6552 0.7377 0.118 Uiso 1 1 calc R . .
C14 C 0.5505(10) 0.7291(7) 0.7861(5) 0.093(3) Uani 1 1 d . . .
H14 H 0.4612 0.7265 0.7733 0.111 Uiso 1 1 calc R . .
C15 C 0.5860(8) 0.7748(6) 0.8250(4) 0.082(3) Uani 1 1 d . . .
H15 H 0.5221 0.8034 0.8386 0.098 Uiso 1 1 calc R . .
C16 C 0.7194(8) 0.7785(5) 0.8445(4) 0.068(2) Uani 1 1 d . . .
H16 H 0.7445 0.8099 0.8713 0.081 Uiso 1 1 calc R . .
C17 C 1.0720(7) 0.6727(4) 0.8217(3) 0.0531(17) Uani 1 1 d . . .
C18 C 1.1547(7) 0.6780(4) 0.7740(3) 0.0604(19) Uani 1 1 d . . .
H18 H 1.1717 0.7177 0.7575 0.072 Uiso 1 1 calc R . .
C19 C 1.2118(9) 0.6232(5) 0.7513(4) 0.077(2) Uani 1 1 d . . .
H19 H 1.2700 0.6266 0.7202 0.092 Uiso 1 1 calc R . .
C20 C 1.1839(12) 0.5635(6) 0.7740(4) 0.094(3) Uani 1 1 d . . .
H20 H 1.2233 0.5272 0.7581 0.113 Uiso 1 1 calc R . .
C21 C 1.0981(12) 0.5575(5) 0.8201(4) 0.090(3) Uani 1 1 d . . .
H21 H 1.0772 0.5174 0.8349 0.108 Uiso 1 1 calc R . .
C22 C 1.0432(10) 0.6125(4) 0.8440(4) 0.072(2) Uani 1 1 d . . .
H22 H 0.9861 0.6090 0.8755 0.087 Uiso 1 1 calc R . .
C23 C 1.0616(7) 0.8098(3) 0.8206(3) 0.0517(16) Uani 1 1 d . . .
C24 C 1.2011(7) 0.8208(4) 0.8244(3) 0.0615(19) Uani 1 1 d . . .
H24 H 1.2553 0.7914 0.8443 0.074 Uiso 1 1 calc R . .
C25 C 1.2600(9) 0.8734(5) 0.8000(4) 0.077(2) Uani 1 1 d . . .
H25 H 1.3529 0.8790 0.8029 0.092 Uiso 1 1 calc R . .
C26 C 1.1811(11) 0.9180(5) 0.7710(5) 0.088(3) Uani 1 1 d . . .
H26 H 1.2199 0.9539 0.7544 0.106 Uiso 1 1 calc R . .
C27 C 1.0456(12) 0.9085(5) 0.7672(5) 0.101(3) Uani 1 1 d . . .
H27 H 0.9923 0.9385 0.7477 0.121 Uiso 1 1 calc R . .
C28 C 0.9858(9) 0.8560(4) 0.7910(4) 0.072(2) Uani 1 1 d . . .
H28 H 0.8928 0.8511 0.7875 0.087 Uiso 1 1 calc R . .
C29 C 0.8701(7) 0.6902(4) 1.0995(3) 0.0577(18) Uani 1 1 d . . .
C30 C 0.8549(10) 0.6306(5) 1.0748(4) 0.080(3) Uani 1 1 d . . .
H30 H 0.8983 0.6207 1.0404 0.096 Uiso 1 1 calc R . .
C31 C 0.7752(13) 0.5858(6) 1.1013(5) 0.104(4) Uani 1 1 d . . .
H31 H 0.7642 0.5459 1.0839 0.125 Uiso 1 1 calc R . .
C32 C 0.7118(11) 0.5985(6) 1.1524(5) 0.093(3) Uani 1 1 d . . .
H32 H 0.6570 0.5678 1.1693 0.112 Uiso 1 1 calc R . .
C33 C 0.7296(10) 0.6564(6) 1.1783(5) 0.086(3) Uani 1 1 d . . .
H33 H 0.6897 0.6650 1.2139 0.103 Uiso 1 1 calc R . .
C34 C 0.8075(8) 0.7025(5) 1.1516(4) 0.069(2) Uani 1 1 d . . .
H34 H 0.8179 0.7424 1.1690 0.083 Uiso 1 1 calc R . .
C35 C 0.8905(7) 0.8243(4) 1.0898(3) 0.0513(16) Uani 1 1 d . . .
C36 C 0.7688(8) 0.8432(4) 1.0633(4) 0.064(2) Uani 1 1 d . . .
H36 H 0.7366 0.8205 1.0311 0.077 Uiso 1 1 calc R . .
C37 C 0.6953(8) 0.8940(5) 1.0833(4) 0.074(2) Uani 1 1 d . . .
H37 H 0.6140 0.9052 1.0653 0.088 Uiso 1 1 calc R . .
C38 C 0.7435(9) 0.9282(4) 1.1304(4) 0.074(2) Uani 1 1 d . . .
H38 H 0.6951 0.9630 1.1442 0.088 Uiso 1 1 calc R . .
C39 C 0.8628(9) 0.9113(4) 1.1571(4) 0.073(2) Uani 1 1 d . . .
H39 H 0.8941 0.9344 1.1892 0.088 Uiso 1 1 calc R . .
C40 C 0.9369(8) 0.8604(4) 1.1371(3) 0.0601(19) Uani 1 1 d . . .
H40 H 1.0186 0.8501 1.1553 0.072 Uiso 1 1 calc R . .
C41 C 1.1361(8) 0.7482(4) 1.0998(3) 0.060(2) Uani 1 1 d . . .
C42 C 1.1845(9) 0.6914(5) 1.1219(4) 0.085(3) Uani 1 1 d . . .
H42 H 1.1283 0.6559 1.1234 0.101 Uiso 1 1 calc R . .
C43 C 1.3174(12) 0.6868(7) 1.1421(5) 0.106(4) Uani 1 1 d . . .
H43 H 1.3493 0.6484 1.1576 0.127 Uiso 1 1 calc R . .
C44 C 1.4012(12) 0.7390(8) 1.1390(5) 0.112(5) Uani 1 1 d . . .
H44 H 1.4908 0.7355 1.1512 0.134 Uiso 1 1 calc R . .
C45 C 1.3543(10) 0.7945(7) 1.1187(4) 0.095(4) Uani 1 1 d . . .
H45 H 1.4115 0.8297 1.1184 0.114 Uiso 1 1 calc R . .
C46 C 1.2212(8) 0.8016(5) 1.0978(4) 0.074(2) Uani 1 1 d . . .
H46 H 1.1906 0.8405 1.0830 0.089 Uiso 1 1 calc R . .
P3 P 0.6569(3) 0.98184(15) 0.88787(16) 0.0917(9) Uani 1 1 d U . .
F1 F 0.7084(7) 0.9239(4) 0.9268(4) 0.141(3) Uani 1 1 d U . .
F2 F 0.6044(9) 1.0380(5) 0.8468(5) 0.180(4) Uani 1 1 d U . .
F3 F 0.7525(14) 1.0297(5) 0.9155(7) 0.232(6) Uani 1 1 d U . .
F4 F 0.7629(13) 0.9649(8) 0.8446(6) 0.250(7) Uani 1 1 d U . .
F5 F 0.5546(13) 0.9979(7) 0.9329(6) 0.234(7) Uani 1 1 d U . .
F6 F 0.5531(13) 0.9389(6) 0.8612(7) 0.244(7) Uani 1 1 d U . .
O1W O 0.5723(18) 0.5233(10) 0.7993(13) 0.144(8) Uani 0.50 1 d P . .
O2W O 1.584(3) 0.5155(10) 0.9342(15) 0.235(18) Uani 0.50 1 d P . .
O3W O 1.651(6) 0.5305(18) 0.874(2) 0.57(3) Uani 1 1 d . . .
O4W O 0.852(4) 0.4926(8) 0.915(2) 0.64(4) Uani 1 1 d . . .

loop_
_atom_site_aniso_label
_atom_site_aniso_U_11
_atom_site_aniso_U_22
_atom_site_aniso_U_33
_atom_site_aniso_U_23
_atom_site_aniso_U_13
_atom_site_aniso_U_12
Ru1 0.0398(4) 0.0511(4) 0.0398(4) -0.0019(2) -0.0022(2) 0.0064(2)
P1 0.0439(9) 0.0531(10) 0.0384(9) -0.0046(7) -0.0023(7) 0.0064(7)
P2 0.0451(9) 0.0570(11) 0.0403(9) -0.0001(7) -0.0026(7) 0.0064(8)
O1 0.056(3) 0.101(5) 0.092(5) 0.005(4) -0.004(3) -0.008(3)
O2 0.109(5) 0.072(4) 0.088(5) 0.002(3) 0.009(4) 0.019(4)
N1 0.067(4) 0.054(4) 0.062(4) -0.005(3) -0.001(3) 0.011(3)
N2 0.047(3) 0.080(5) 0.039(3) 0.000(3) -0.003(2) 0.008(3)
N3 0.057(3) 0.051(3) 0.045(3) -0.001(2) 0.003(3) 0.004(3)
C1 0.044(4) 0.067(5) 0.066(5) -0.001(4) -0.008(3) 0.002(4)
C2 0.093(8) 0.135(11) 0.137(11) -0.004(9) -0.011(7) 0.073(8)
C3 0.053(5) 0.100(7) 0.077(6) -0.005(5) -0.005(4) 0.032(5)
C4 0.052(4) 0.090(6) 0.053(4) -0.004(4) -0.001(3) 0.013(4)
C5 0.027(4) 0.176(12) 0.071(6) 0.005(7) 0.003(4) 0.017(5)
C6 0.059(6) 0.137(11) 0.080(7) -0.009(7) 0.004(5) -0.029(6)
C7 0.060(5) 0.109(8) 0.066(5) -0.006(5) 0.003(4) -0.024(5)
C8 0.058(4) 0.071(5) 0.053(4) -0.004(4) 0.002(3) -0.011(4)
C9 0.069(5) 0.059(5) 0.051(4) -0.004(3) -0.001(4) -0.004(4)
C10 0.118(8) 0.061(6) 0.100(7) -0.004(5) 0.003(6) -0.010(5)
C11 0.045(4) 0.086(6) 0.041(4) 0.000(4) -0.007(3) 0.000(4)
C12 0.053(4) 0.108(7) 0.061(5) -0.015(5) -0.008(4) -0.004(4)
C13 0.070(6) 0.140(10) 0.085(7) -0.034(7) -0.024(5) -0.016(6)
C14 0.049(5) 0.151(10) 0.078(7) 0.001(7) -0.007(5) -0.008(6)
C15 0.050(5) 0.135(9) 0.060(5) -0.003(6) -0.005(4) 0.016(5)
C16 0.054(4) 0.096(6) 0.054(4) -0.010(4) -0.005(4) 0.019(4)
C17 0.053(4) 0.053(4) 0.053(4) -0.007(3) -0.006(3) 0.011(3)
C18 0.056(4) 0.069(5) 0.057(4) -0.005(4) 0.006(4) 0.016(4)
C19 0.074(6) 0.085(7) 0.072(6) -0.006(5) 0.006(4) 0.021(5)
C20 0.118(8) 0.093(8) 0.071(6) -0.027(5) -0.012(6) 0.046(6)
C21 0.143(9) 0.058(5) 0.069(6) -0.004(4) 0.000(6) 0.014(6)
C22 0.097(6) 0.064(5) 0.056(5) -0.009(4) 0.002(4) 0.009(5)
C23 0.058(4) 0.054(4) 0.043(4) -0.004(3) -0.005(3) 0.009(3)
C24 0.053(4) 0.073(5) 0.059(4) -0.002(4) 0.003(4) 0.005(4)
C25 0.070(5) 0.089(7) 0.071(6) -0.001(5) 0.002(4) -0.014(5)
C26 0.094(7) 0.076(6) 0.095(7) 0.009(5) 0.008(6) -0.009(5)
C27 0.115(9) 0.076(7) 0.112(9) 0.038(6) -0.006(7) 0.013(6)
C28 0.066(5) 0.070(6) 0.080(6) 0.015(4) -0.010(4) 0.006(4)
C29 0.051(4) 0.069(5) 0.053(4) 0.008(4) -0.001(3) -0.002(3)
C30 0.095(7) 0.069(6) 0.077(6) 0.003(5) 0.012(5) -0.001(5)
C31 0.150(11) 0.075(7) 0.087(8) 0.010(6) 0.002(7) -0.011(7)
C32 0.088(7) 0.096(8) 0.095(8) 0.034(6) 0.009(6) -0.010(6)
C33 0.075(6) 0.107(8) 0.077(6) 0.019(6) 0.005(5) 0.006(6)
C34 0.068(5) 0.081(6) 0.058(5) 0.012(4) 0.004(4) -0.002(4)
C35 0.050(4) 0.059(4) 0.045(4) -0.001(3) 0.003(3) 0.007(3)
C36 0.053(4) 0.077(6) 0.063(5) -0.007(4) -0.003(4) 0.012(4)
C37 0.057(5) 0.079(6) 0.084(6) 0.001(5) 0.004(4) 0.014(4)
C38 0.078(6) 0.064(5) 0.080(6) -0.007(4) 0.016(5) 0.012(4)
C39 0.088(6) 0.065(5) 0.067(5) -0.009(4) 0.002(5) 0.002(5)
C40 0.061(4) 0.066(5) 0.053(4) -0.006(4) -0.004(3) 0.006(4)
C41 0.053(4) 0.084(6) 0.044(4) -0.003(4) -0.004(3) 0.016(4)
C42 0.072(6) 0.096(7) 0.085(6) 0.017(5) -0.020(5) 0.020(5)
C43 0.088(8) 0.138(11) 0.091(8) 0.005(7) -0.029(6) 0.040(8)
C44 0.063(7) 0.187(15) 0.084(8) -0.002(8) -0.027(6) 0.026(8)
C45 0.061(5) 0.163(12) 0.062(6) -0.022(6) -0.013(4) -0.007(6)
C46 0.054(5) 0.112(8) 0.055(5) -0.005(5) -0.003(4) -0.004(5)
P3 0.0684(15) 0.0838(18) 0.123(2) 0.0118(16) 0.0084(15) 0.0068(13)
F1 0.111(5) 0.122(6) 0.190(8) 0.051(5) 0.000(5) 0.036(4)
F2 0.142(7) 0.168(9) 0.232(11) 0.117(8) 0.026(7) 0.024(6)
F3 0.242(13) 0.130(8) 0.319(16) -0.029(10) -0.106(12) -0.036(8)
F4 0.244(12) 0.283(15) 0.227(12) 0.090(11) 0.150(10) 0.124(11)
F5 0.216(11) 0.252(14) 0.238(13) 0.070(11) 0.109(10) 0.127(11)
F6 0.233(12) 0.147(9) 0.347(18) 0.022(10) -0.173(13) -0.053(8)
O1W 0.094(11) 0.109(14) 0.23(3) -0.019(15) 0.028(13) -0.012(10)
O2W 0.23(2) 0.111(15) 0.37(4) 0.13(2) 0.22(3) 0.124(17)
O3W 0.80(9) 0.27(4) 0.64(9) -0.02(4) 0.19(7) -0.18(5)
O4W 0.60(5) 0.109(13) 1.22(11) 0.20(3) 0.61(6) 0.05(2)

loop_
_atom_type_symbol
_atom_type_description
_atom_type_scat_dispersion_real
_atom_type_scat_dispersion_imag
_atom_type_scat_source
C C 0.0033 0.0016 'International Tables Vol C Tables 4.2.6.8 and 6.1.1.4'
H H 0.0000 0.0000 'International Tables Vol C Tables 4.2.6.8 and 6.1.1.4'
N N 0.0061 0.0033 'International Tables Vol C Tables 4.2.6.8 and 6.1.1.4'
O O 0.0106 0.0060 'International Tables Vol C Tables 4.2.6.8 and 6.1.1.4'
F F 0.0171 0.0103 'International Tables Vol C Tables 4.2.6.8 and 6.1.1.4'
P P 0.1023 0.0942 'International Tables Vol C Tables 4.2.6.8 and 6.1.1.4'
Ru Ru -1.2594 0.8363 'International Tables Vol C Tables 4.2.6.8 and 6.1.1.4'

loop_
_geom_angle_atom_site_label_1
_geom_angle_atom_site_label_2
_geom_angle_atom_site_label_3
_geom_angle
_geom_angle_site_symmetry_1
_geom_angle_site_symmetry_3
_geom_angle_publ_flag
C1 Ru1 N2 177.9(3) . . ?
C1 Ru1 N1 100.2(3) . . ?
N2 Ru1 N1 77.7(3) . . ?
C1 Ru1 N3 106.6(3) . . ?
N2 Ru1 N3 75.5(3) . . ?
N1 Ru1 N3 153.2(3) . . ?
C1 Ru1 P2 87.8(3) . . ?
N2 Ru1 P2 92.34(17) . . ?
N1 Ru1 P2 89.18(19) . . ?
N3 Ru1 P2 91.46(16) . . ?
C1 Ru1 P1 89.1(3) . . ?
N2 Ru1 P1 90.82(17) . . ?
N1 Ru1 P1 93.23(19) . . ?
N3 Ru1 P1 87.61(16) . . ?
P2 Ru1 P1 176.38(6) . . ?
C23 P1 C17 104.6(4) . . ?
C23 P1 C11 105.2(4) . . ?
C17 P1 C11 103.7(4) . . ?
C23 P1 Ru1 114.0(2) . . ?
C17 P1 Ru1 117.3(2) . . ?
C11 P1 Ru1 110.9(3) . . ?
C41 P2 C35 106.2(4) . . ?
C41 P2 C29 105.4(4) . . ?
C35 P2 C29 101.1(4) . . ?
C41 P2 Ru1 112.0(3) . . ?
C35 P2 Ru1 113.9(2) . . ?
C29 P2 Ru1 117.1(3) . . ?
O2 N1 C3 117.9(7) . . ?
O2 N1 Ru1 127.6(6) . . ?
C3 N1 Ru1 114.5(6) . . ?
C8 N2 C4 122.6(7) . . ?
C8 N2 Ru1 120.5(5) . . ?
C4 N2 Ru1 116.9(6) . . ?
C9 N3 Ru1 116.3(5) . . ?
C9 N3 H1 130(2) . . ?
Ru1 N3 H1 114(2) . . ?
O1 C1 Ru1 178.6(8) . . ?
C3 C2 H2A 109.5 . . ?
C3 C2 H2B 109.5 . . ?
H2A C2 H2B 109.5 . . ?
C3 C2 H2C 109.5 . . ?
H2A C2 H2C 109.5 . . ?
H2B C2 H2C 109.5 . . ?
N1 C3 C4 116.5(7) . . ?
N1 C3 C2 119.6(10) . . ?
C4 C3 C2 123.9(9) . . ?
N2 C4 C3 114.4(8) . . ?
N2 C4 C5 117.1(9) . . ?
C3 C4 C5 128.5(9) . . ?
C6 C5 C4 119.7(9) . . ?
C6 C5 H5 120.2 . . ?
C4 C5 H5 120.2 . . ?
C7 C6 C5 121.0(9) . . ?
C7 C6 H6 119.5 . . ?
C5 C6 H6 119.5 . . ?
C6 C7 C8 119.4(11) . . ?
C6 C7 H7 120.3 . . ?
C8 C7 H7 120.3 . . ?
N2 C8 C7 120.1(8) . . ?
N2 C8 C9 111.0(7) . . ?
C7 C8 C9 128.9(9) . . ?
N3 C9 C8 116.7(7) . . ?
N3 C9 C10 123.4(8) . . ?
C8 C9 C10 119.8(8) . . ?
C9 C10 H10A 109.5 . . ?
C9 C10 H10B 109.5 . . ?
H10A C10 H10B 109.5 . . ?
C9 C10 H10C 109.5 . . ?
H10A C10 H10C 109.5 . . ?
H10B C10 H10C 109.5 . . ?
C16 C11 C12 119.6(7) . . ?
C16 C11 P1 119.0(6) . . ?
C12 C11 P1 121.3(6) . . ?
C11 C12 C13 119.3(9) . . ?
C11 C12 H12 120.4 . . ?
C13 C12 H12 120.4 . . ?
C14 C13 C12 119.3(10) . . ?
C14 C13 H13 120.3 . . ?
C12 C13 H13 120.3 . . ?
C15 C14 C13 121.7(9) . . ?
C15 C14 H14 119.1 . . ?
C13 C14 H14 119.1 . . ?
C14 C15 C16 119.2(10) . . ?
C14 C15 H15 120.4 . . ?
C16 C15 H15 120.4 . . ?
C11 C16 C15 120.8(9) . . ?
C11 C16 H16 119.6 . . ?
C15 C16 H16 119.6 . . ?
C18 C17 C22 119.5(7) . . ?
C18 C17 P1 123.3(6) . . ?
C22 C17 P1 117.1(6) . . ?
C17 C18 C19 118.9(9) . . ?
C17 C18 H18 120.5 . . ?
C19 C18 H18 120.5 . . ?
C20 C19 C18 121.3(9) . . ?
C20 C19 H19 119.3 . . ?
C18 C19 H19 119.3 . . ?
C21 C20 C19 120.1(9) . . ?
C21 C20 H20 119.9 . . ?
C19 C20 H20 119.9 . . ?
C20 C21 C22 118.7(10) . . ?
C20 C21 H21 120.6 . . ?
C22 C21 H21 120.6 . . ?
C21 C22 C17 121.3(9) . . ?
C21 C22 H22 119.3 . . ?
C17 C22 H22 119.3 . . ?
C28 C23 C24 116.1(8) . . ?
C28 C23 P1 123.1(6) . . ?
C24 C23 P1 120.8(6) . . ?
C25 C24 C23 122.2(8) . . ?
C25 C24 H24 118.9 . . ?
C23 C24 H24 118.9 . . ?
C24 C25 C26 119.7(9) . . ?
C24 C25 H25 120.1 . . ?
C26 C25 H25 120.1 . . ?
C27 C26 C25 119.0(10) . . ?
C27 C26 H26 120.5 . . ?
C25 C26 H26 120.5 . . ?
C26 C27 C28 121.8(10) . . ?
C26 C27 H27 119.1 . . ?
C28 C27 H27 119.1 . . ?
C27 C28 C23 121.1(9) . . ?
C27 C28 H28 119.5 . . ?
C23 C28 H28 119.5 . . ?
C30 C29 C34 118.5(8) . . ?
C30 C29 P2 120.5(7) . . ?
C34 C29 P2 121.0(7) . . ?
C29 C30 C31 119.7(10) . . ?
C29 C30 H30 120.2 . . ?
C31 C30 H30 120.2 . . ?
C32 C31 C30 121.6(11) . . ?
C32 C31 H31 119.2 . . ?
C30 C31 H31 119.2 . . ?
C33 C32 C31 119.3(10) . . ?
C33 C32 H32 120.3 . . ?
C31 C32 H32 120.3 . . ?
C32 C33 C34 119.6(10) . . ?
C32 C33 H33 120.2 . . ?
C34 C33 H33 120.2 . . ?
C29 C34 C33 121.2(10) . . ?
C29 C34 H34 119.4 . . ?
C33 C34 H34 119.4 . . ?
C40 C35 C36 117.1(7) . . ?
C40 C35 P2 124.5(6) . . ?
C36 C35 P2 118.3(6) . . ?
C37 C36 C35 122.3(8) . . ?
C37 C36 H36 118.9 . . ?
C35 C36 H36 118.9 . . ?
C38 C37 C36 119.0(8) . . ?
C38 C37 H37 120.5 . . ?
C36 C37 H37 120.5 . . ?
C39 C38 C37 120.2(8) . . ?
C39 C38 H38 119.9 . . ?
C37 C38 H38 119.9 . . ?
C38 C39 C40 120.9(8) . . ?
C38 C39 H39 119.5 . . ?
C40 C39 H39 119.5 . . ?
C39 C40 C35 120.5(8) . . ?
C39 C40 H40 119.8 . . ?
C35 C40 H40 119.8 . . ?
C42 C41 C46 119.6(8) . . ?
C42 C41 P2 120.4(7) . . ?
C46 C41 P2 119.5(6) . . ?
C41 C42 C43 120.3(11) . . ?
C41 C42 H42 119.8 . . ?
C43 C42 H42 119.8 . . ?
C44 C43 C42 119.9(12) . . ?
C44 C43 H43 120.1 . . ?
C42 C43 H43 120.1 . . ?
C45 C44 C43 120.1(10) . . ?
C45 C44 H44 120.0 . . ?
C43 C44 H44 120.0 . . ?
C44 C45 C46 122.1(12) . . ?
C44 C45 H45 118.9 . . ?
C46 C45 H45 118.9 . . ?
C41 C46 C45 117.9(10) . . ?
C41 C46 H46 121.0 . . ?
C45 C46 H46 121.0 . . ?
F6 P3 F4 94.2(11) . . ?
F6 P3 F5 86.9(9) . . ?
F4 P3 F5 177.9(8) . . ?
F6 P3 F3 175.0(8) . . ?
F4 P3 F3 89.5(10) . . ?
F5 P3 F3 89.5(10) . . ?
F6 P3 F1 89.1(6) . . ?
F4 P3 F1 88.2(6) . . ?
F5 P3 F1 89.9(6) . . ?
F3 P3 F1 94.4(6) . . ?
F6 P3 F2 89.1(6) . . ?
F4 P3 F2 90.5(6) . . ?
F5 P3 F2 91.4(6) . . ?
F3 P3 F2 87.5(7) . . ?
F1 P3 F2 177.7(7) . . ?

loop_
_geom_bond_atom_site_label_1
_geom_bond_atom_site_label_2
_geom_bond_distance
_geom_bond_site_symmetry_2
_geom_bond_publ_flag
Ru1 C1 1.871(8) . ?
Ru1 N2 2.021(6) . ?
Ru1 N1 2.059(6) . ?
Ru1 N3 2.127(6) . ?
Ru1 P2 2.3907(19) . ?
Ru1 P1 2.4223(18) . ?
P1 C23 1.804(8) . ?
P1 C17 1.820(7) . ?
P1 C11 1.837(7) . ?
P2 C41 1.823(8) . ?
P2 C35 1.822(7) . ?
P2 C29 1.830(8) . ?
O1 C1 1.130(9) . ?
O2 N1 1.275(9) . ?
N1 C3 1.359(11) . ?
N2 C8 1.356(11) . ?
N2 C4 1.360(10) . ?
N3 C9 1.287(10) . ?
N3 H1 1.32(5) . ?
C2 C3 1.513(12) . ?
C2 H2A 0.9600 . ?
C2 H2B 0.9600 . ?
C2 H2C 0.9600 . ?
C3 C4 1.391(14) . ?
C4 C5 1.404(13) . ?
C5 C6 1.387(16) . ?
C5 H5 0.9300 . ?
C6 C7 1.345(15) . ?
C6 H6 0.9300 . ?
C7 C8 1.369(11) . ?
C7 H7 0.9300 . ?
C8 C9 1.473(11) . ?
C9 C10 1.497(12) . ?
C10 H10A 0.9600 . ?
C10 H10B 0.9600 . ?
C10 H10C 0.9600 . ?
C11 C16 1.381(11) . ?
C11 C12 1.390(12) . ?
C12 C13 1.402(12) . ?
C12 H12 0.9300 . ?
C13 C14 1.384(16) . ?
C13 H13 0.9300 . ?
C14 C15 1.350(16) . ?
C14 H14 0.9300 . ?
C15 C16 1.393(11) . ?
C15 H15 0.9300 . ?
C16 H16 0.9300 . ?
C17 C18 1.384(11) . ?
C17 C22 1.389(12) . ?
C18 C19 1.383(12) . ?
C18 H18 0.9300 . ?
C19 C20 1.383(15) . ?
C19 H19 0.9300 . ?
C20 C21 1.374(15) . ?
C20 H20 0.9300 . ?
C21 C22 1.390(13) . ?
C21 H21 0.9300 . ?
C22 H22 0.9300 . ?
C23 C28 1.394(11) . ?
C23 C24 1.404(10) . ?
C24 C25 1.370(12) . ?
C24 H24 0.9300 . ?
C25 C26 1.380(14) . ?
C25 H25 0.9300 . ?
C26 C27 1.360(14) . ?
C26 H26 0.9300 . ?
C27 C28 1.366(14) . ?
C27 H27 0.9300 . ?
C28 H28 0.9300 . ?
C29 C30 1.376(12) . ?
C29 C34 1.380(11) . ?
C30 C31 1.373(14) . ?
C30 H30 0.9300 . ?
C31 C32 1.367(16) . ?
C31 H31 0.9300 . ?
C32 C33 1.359(16) . ?
C32 H32 0.9300 . ?
C33 C34 1.386(13) . ?
C33 H33 0.9300 . ?
C34 H34 0.9300 . ?
C35 C40 1.393(10) . ?
C35 C36 1.399(10) . ?
C36 C37 1.373(12) . ?
C36 H36 0.9300 . ?
C37 C38 1.374(13) . ?
C37 H37 0.9300 . ?
C38 C39 1.370(12) . ?
C38 H38 0.9300 . ?
C39 C40 1.376(11) . ?
C39 H39 0.9300 . ?
C40 H40 0.9300 . ?
C41 C42 1.374(12) . ?
C41 C46 1.400(13) . ?
C42 C43 1.392(13) . ?
C42 H42 0.9300 . ?
C43 C44 1.375(19) . ?
C43 H43 0.9300 . ?
C44 C45 1.332(18) . ?
C44 H44 0.9300 . ?
C45 C46 1.405(12) . ?
C45 H45 0.9300 . ?
C46 H46 0.9300 . ?
P3 F6 1.489(10) . ?
P3 F4 1.502(10) . ?
P3 F5 1.499(10) . ?
P3 F3 1.510(10) . ?
P3 F1 1.584(8) . ?
P3 F2 1.587(8) . ?
O2W O3W 1.58(5) . ?

loop_
_geom_torsion_atom_site_label_1
_geom_torsion_atom_site_label_2
_geom_torsion_atom_site_label_3
_geom_torsion_atom_site_label_4
_geom_torsion
_geom_torsion_site_symmetry_1
_geom_torsion_site_symmetry_2
_geom_torsion_site_symmetry_3
_geom_torsion_site_symmetry_4
_geom_torsion_publ_flag
C1 Ru1 P1 C23 140.6(4) . . . . ?
N2 Ru1 P1 C23 -41.5(3) . . . . ?
N1 Ru1 P1 C23 -119.2(3) . . . . ?
N3 Ru1 P1 C23 33.9(3) . . . . ?
P2 Ru1 P1 C23 109.2(11) . . . . ?
C1 Ru1 P1 C17 -96.7(4) . . . . ?
N2 Ru1 P1 C17 81.2(3) . . . . ?
N1 Ru1 P1 C17 3.4(3) . . . . ?
N3 Ru1 P1 C17 156.6(3) . . . . ?
P2 Ru1 P1 C17 -128.1(11) . . . . ?
C1 Ru1 P1 C11 22.1(4) . . . . ?
N2 Ru1 P1 C11 -160.0(4) . . . . ?
N1 Ru1 P1 C11 122.3(4) . . . . ?
N3 Ru1 P1 C11 -84.5(3) . . . . ?
P2 Ru1 P1 C11 -9.3(12) . . . . ?
C1 Ru1 P2 C41 152.0(4) . . . . ?
N2 Ru1 P2 C41 -25.9(4) . . . . ?
N1 Ru1 P2 C41 51.7(4) . . . . ?
N3 Ru1 P2 C41 -101.5(3) . . . . ?
P1 Ru1 P2 C41 -177(38) . . . . ?
C1 Ru1 P2 C35 -87.5(4) . . . . ?
N2 Ru1 P2 C35 94.6(3) . . . . ?
N1 Ru1 P2 C35 172.3(3) . . . . ?
N3 Ru1 P2 C35 19.1(3) . . . . ?
P1 Ru1 P2 C35 -56.0(11) . . . . ?
C1 Ru1 P2 C29 30.1(4) . . . . ?
N2 Ru1 P2 C29 -147.8(3) . . . . ?
N1 Ru1 P2 C29 -70.1(3) . . . . ?
N3 Ru1 P2 C29 136.7(3) . . . . ?
P1 Ru1 P2 C29 61.5(11) . . . . ?
C1 Ru1 N1 O2 -3.3(7) . . . . ?
N2 Ru1 N1 O2 177.0(7) . . . . ?
N3 Ru1 N1 O2 176.0(6) . . . . ?
P2 Ru1 N1 O2 84.4(7) . . . . ?
P1 Ru1 N1 O2 -92.9(7) . . . . ?
C1 Ru1 N1 C3 177.5(6) . . . . ?
N2 Ru1 N1 C3 -2.2(6) . . . . ?
N3 Ru1 N1 C3 -3.2(9) . . . . ?
P2 Ru1 N1 C3 -94.8(6) . . . . ?
P1 Ru1 N1 C3 87.9(6) . . . . ?
C1 Ru1 N2 C8 175(33) . . . . ?
N1 Ru1 N2 C8 -179.6(6) . . . . ?
N3 Ru1 N2 C8 0.0(5) . . . . ?
P2 Ru1 N2 C8 -90.9(5) . . . . ?
P1 Ru1 N2 C8 87.3(5) . . . . ?
C1 Ru1 N2 C4 -4(8) . . . . ?
N1 Ru1 N2 C4 1.9(5) . . . . ?
N3 Ru1 N2 C4 -178.6(6) . . . . ?
P2 Ru1 N2 C4 90.5(5) . . . . ?
P1 Ru1 N2 C4 -91.3(5) . . . . ?
C1 Ru1 N3 C9 -178.9(6) . . . . ?
N2 Ru1 N3 C9 0.9(5) . . . . ?
N1 Ru1 N3 C9 1.9(8) . . . . ?
P2 Ru1 N3 C9 92.9(5) . . . . ?
P1 Ru1 N3 C9 -90.6(5) . . . . ?
N2 Ru1 C1 O1 -3(37) . . . . ?
N1 Ru1 C1 O1 -9(30) . . . . ?
N3 Ru1 C1 O1 171(100) . . . . ?
P2 Ru1 C1 O1 -98(30) . . . . ?
P1 Ru1 C1 O1 84(30) . . . . ?
O2 N1 C3 C4 -176.9(8) . . . . ?
Ru1 N1 C3 C4 2.4(10) . . . . ?
O2 N1 C3 C2 0.8(13) . . . . ?
Ru1 N1 C3 C2 -179.9(8) . . . . ?
C8 N2 C4 C3 -179.7(7) . . . . ?
Ru1 N2 C4 C3 -1.2(9) . . . . ?
C8 N2 C4 C5 1.4(11) . . . . ?
Ru1 N2 C4 C5 179.9(6) . . . . ?
N1 C3 C4 N2 -0.8(12) . . . . ?
C2 C3 C4 N2 -178.4(9) . . . . ?
N1 C3 C4 C5 177.9(8) . . . . ?
C2 C3 C4 C5 0.3(16) . . . . ?
N2 C4 C5 C6 -1.3(13) . . . . ?
C3 C4 C5 C6 -180.0(10) . . . . ?
C4 C5 C6 C7 1.7(16) . . . . ?
C5 C6 C7 C8 -2.1(15) . . . . ?
C4 N2 C8 C7 -1.8(11) . . . . ?
Ru1 N2 C8 C7 179.7(6) . . . . ?
C4 N2 C8 C9 177.7(7) . . . . ?
Ru1 N2 C8 C9 -0.8(8) . . . . ?
C6 C7 C8 N2 2.2(13) . . . . ?
C6 C7 C8 C9 -177.3(9) . . . . ?
Ru1 N3 C9 C8 -1.6(8) . . . . ?
Ru1 N3 C9 C10 175.6(7) . . . . ?
N2 C8 C9 N3 1.5(10) . . . . ?
C7 C8 C9 N3 -178.9(8) . . . . ?
N2 C8 C9 C10 -175.8(8) . . . . ?
C7 C8 C9 C10 3.7(13) . . . . ?
C23 P1 C11 C16 -75.7(8) . . . . ?
C17 P1 C11 C16 174.8(7) . . . . ?
Ru1 P1 C11 C16 48.0(8) . . . . ?
C23 P1 C11 C12 107.0(7) . . . . ?
C17 P1 C11 C12 -2.6(8) . . . . ?
Ru1 P1 C11 C12 -129.3(7) . . . . ?
C16 C11 C12 C13 -0.5(14) . . . . ?
P1 C11 C12 C13 176.8(8) . . . . ?
C11 C12 C13 C14 0.0(17) . . . . ?
C12 C13 C14 C15 0.5(19) . . . . ?
C13 C14 C15 C16 -0.5(18) . . . . ?
C12 C11 C16 C15 0.5(14) . . . . ?
P1 C11 C16 C15 -176.9(7) . . . . ?
C14 C15 C16 C11 0.0(16) . . . . ?
C23 P1 C17 C18 -10.1(7) . . . . ?
C11 P1 C17 C18 99.9(7) . . . . ?
Ru1 P1 C17 C18 -137.4(6) . . . . ?
C23 P1 C17 C22 174.2(6) . . . . ?
C11 P1 C17 C22 -75.8(7) . . . . ?
Ru1 P1 C17 C22 46.8(7) . . . . ?
C22 C17 C18 C19 -2.9(12) . . . . ?
P1 C17 C18 C19 -178.5(6) . . . . ?
C17 C18 C19 C20 2.3(13) . . . . ?
C18 C19 C20 C21 0.0(15) . . . . ?
C19 C20 C21 C22 -1.6(16) . . . . ?
C20 C21 C22 C17 0.9(15) . . . . ?
C18 C17 C22 C21 1.3(13) . . . . ?
P1 C17 C22 C21 177.2(8) . . . . ?
C17 P1 C23 C28 123.7(7) . . . . ?
C11 P1 C23 C28 14.8(8) . . . . ?
Ru1 P1 C23 C28 -106.9(7) . . . . ?
C17 P1 C23 C24 -58.5(7) . . . . ?
C11 P1 C23 C24 -167.4(6) . . . . ?
Ru1 P1 C23 C24 70.9(6) . . . . ?
C28 C23 C24 C25 -0.8(12) . . . . ?
P1 C23 C24 C25 -178.8(7) . . . . ?
C23 C24 C25 C26 0.8(14) . . . . ?
C24 C25 C26 C27 -0.2(16) . . . . ?
C25 C26 C27 C28 -0.2(18) . . . . ?
C26 C27 C28 C23 0.1(18) . . . . ?
C24 C23 C28 C27 0.4(13) . . . . ?
P1 C23 C28 C27 178.3(8) . . . . ?
C41 P2 C29 C30 -97.5(7) . . . . ?
C35 P2 C29 C30 152.1(7) . . . . ?
Ru1 P2 C29 C30 27.7(8) . . . . ?
C41 P2 C29 C34 82.6(7) . . . . ?
C35 P2 C29 C34 -27.9(7) . . . . ?
Ru1 P2 C29 C34 -152.2(6) . . . . ?
C34 C29 C30 C31 2.0(14) . . . . ?
P2 C29 C30 C31 -177.9(8) . . . . ?
C29 C30 C31 C32 -1.1(18) . . . . ?
C30 C31 C32 C33 -1.1(18) . . . . ?
C31 C32 C33 C34 2.4(16) . . . . ?
C30 C29 C34 C33 -0.8(13) . . . . ?
P2 C29 C34 C33 179.2(7) . . . . ?
C32 C33 C34 C29 -1.4(14) . . . . ?
C41 P2 C35 C40 -12.8(8) . . . . ?
C29 P2 C35 C40 97.0(7) . . . . ?
Ru1 P2 C35 C40 -136.5(6) . . . . ?
C41 P2 C35 C36 171.8(6) . . . . ?
C29 P2 C35 C36 -78.4(7) . . . . ?
Ru1 P2 C35 C36 48.1(7) . . . . ?
C40 C35 C36 C37 -1.5(13) . . . . ?
P2 C35 C36 C37 174.2(7) . . . . ?
C35 C36 C37 C38 1.0(14) . . . . ?
C36 C37 C38 C39 -0.5(15) . . . . ?
C37 C38 C39 C40 0.7(15) . . . . ?
C38 C39 C40 C35 -1.3(14) . . . . ?
C36 C35 C40 C39 1.7(12) . . . . ?
P2 C35 C40 C39 -173.8(7) . . . . ?
C35 P2 C41 C42 137.5(7) . . . . ?
C29 P2 C41 C42 30.8(8) . . . . ?
Ru1 P2 C41 C42 -97.5(7) . . . . ?
C35 P2 C41 C46 -51.3(7) . . . . ?
C29 P2 C41 C46 -158.0(7) . . . . ?
Ru1 P2 C41 C46 73.6(7) . . . . ?
C46 C41 C42 C43 -0.1(15) . . . . ?
P2 C41 C42 C43 171.1(8) . . . . ?
C41 C42 C43 C44 -1.0(18) . . . . ?
C42 C43 C44 C45 2.3(19) . . . . ?
C43 C44 C45 C46 -2.5(18) . . . . ?
C42 C41 C46 C45 0.0(13) . . . . ?
P2 C41 C46 C45 -171.3(7) . . . . ?
C44 C45 C46 C41 1.3(15) . . . . ?
